data_4033003
loop_
_publ_author_name
'Kumar, Ritush'
'Asthana, Mrityunjaya'
'Singh, Radhey M.'

_publ_section_title
;
 Pd-Catalyzed One-Pot Stepwise Synthesis of Benzo[b][1,6]naphthyridines
 from 2-Chloroquinoline-3-carbonitriles Using Sulfur and Amines As
 Nucleophiles.
;
_journal_issue 21
_journal_name_full 'The Journal of organic chemistry'
_journal_page_first 11531
_journal_page_last 11542
_journal_paper_doi 10.1021/acs.joc.7b02147
_journal_volume 82
_journal_year 2017
_chemical_formula_sum 'C23 H21 N3 O2'
_chemical_formula_weight 371.43
_space_group_IT_number 14
_symmetry_cell_setting monoclinic
_symmetry_Int_Tables_number 14
_symmetry_space_group_name_Hall '-P 2ybc'
_symmetry_space_group_name_H-M 'P 1 21/c 1'
_atom_sites_solution_hydrogens geom
_atom_sites_solution_primary direct
_atom_sites_solution_secondary difmap
_audit_creation_method SHELXL-97
_cell_angle_alpha 90.000(5)
_cell_angle_beta 95.082(5)
_cell_angle_gamma 90.000(5)
_cell_formula_units_Z 8
_cell_length_a 19.569(5)
_cell_length_b 7.808(5)
_cell_length_c 24.645(5)
_cell_measurement_reflns_used 3126
_cell_measurement_temperature 293(2)
_cell_measurement_theta_max 29.1007
_cell_measurement_theta_min 3.3042
_cell_volume 3751(3)
_computing_structure_refinement 'SHELXL-97 (Sheldrick, 1997)'
_computing_structure_solution 'SHELXS-97 (Sheldrick, 1990)'
_diffrn_ambient_temperature 293(2)
_diffrn_detector_area_resol_mean 16.0938
_diffrn_measured_fraction_theta_full 0.848
_diffrn_measured_fraction_theta_max 0.848
_diffrn_measurement_device_type 'Xcalibur, Eos'
_diffrn_radiation_monochromator graphite
_diffrn_radiation_type MoK\a
_diffrn_radiation_wavelength 0.71073
_diffrn_reflns_av_R_equivalents 0.0272
_diffrn_reflns_av_sigmaI/netI 0.0530
_diffrn_reflns_limit_h_max 22
_diffrn_reflns_limit_h_min -25
_diffrn_reflns_limit_k_max 9
_diffrn_reflns_limit_k_min -9
_diffrn_reflns_limit_l_max 32
_diffrn_reflns_limit_l_min -22
_diffrn_reflns_number 17540
_diffrn_reflns_theta_full 29.17
_diffrn_reflns_theta_max 29.17
_diffrn_reflns_theta_min 3.31
_diffrn_source 'fine-focus sealed tube'
_diffrn_standards_number 18243
_exptl_absorpt_coefficient_mu 0.086
_exptl_absorpt_correction_T_max 1.00000
_exptl_absorpt_correction_T_min 0.974
_exptl_absorpt_correction_type multi-scan
_exptl_crystal_colour yellow
_exptl_crystal_density_diffrn 1.315
_exptl_crystal_density_method 'not measured'
_exptl_crystal_description block
_exptl_crystal_F_000 1568
_exptl_crystal_size_max 0.32
_exptl_crystal_size_mid 0.26
_exptl_crystal_size_min 0.22
_refine_diff_density_max 0.911
_refine_diff_density_min -0.761
_refine_diff_density_rms 0.055
_refine_ls_extinction_coef 0.0054(7)
_refine_ls_extinction_expression Fc^*^=kFc[1+0.001xFc^2^\l^3^/sin(2\q)]^-1/4^
_refine_ls_extinction_method SHELXL
_refine_ls_goodness_of_fit_ref 1.053
_refine_ls_hydrogen_treatment mixed
_refine_ls_matrix_type full
_refine_ls_number_parameters 486
_refine_ls_number_reflns 8594
_refine_ls_number_restraints 0
_refine_ls_restrained_S_all 1.053
_refine_ls_R_factor_all 0.1331
_refine_ls_R_factor_gt 0.0816
_refine_ls_shift/su_max 0.000
_refine_ls_shift/su_mean 0.000
_refine_ls_structure_factor_coef Fsqd
_refine_ls_weighting_details 'calc w=1/[\s^2^(Fo^2^)+(0.0929P)^2^+3.2620P] where P=(Fo^2^+2Fc^2^)/3'
_refine_ls_weighting_scheme calc
_refine_ls_wR_factor_gt 0.2041
_refine_ls_wR_factor_ref 0.2416
_reflns_number_gt 5083
_reflns_number_total 8594
_reflns_threshold_expression >2sigma(I)
_cod_data_source_file jo7b02147_si_002.cif
_cod_data_source_block shelxl_compound_7i
_cod_depositor_comments
;
Adding full bibliography for 4033002--4033004.cif.

2020-04-04
Z value and formula fixed to values more according to usual
chemical conventions.                 miguel
;
_cod_original_formula_sum 'C46 H42 N6 O4'
_cod_original_formula_weight 742.86
_cod_original_formula_units_Z 4
_cod_original_sg_symbol_H-M 'P 21/c'
_cod_database_code 4033003

loop_
_symmetry_equiv_pos_as_xyz
'x, y, z'
'-x, y+1/2, -z+1/2'
'-x, -y, -z'
'x, -y-1/2, z-1/2'

loop_
_atom_site_label
_atom_site_type_symbol
_atom_site_fract_x
_atom_site_fract_y
_atom_site_fract_z
_atom_site_U_iso_or_equiv
_atom_site_adp_type
_atom_site_occupancy
_atom_site_symmetry_multiplicity
_atom_site_calc_flag
_atom_site_refinement_flags
O3 O 0.22405(13) 0.4227(3) 0.61441(10) 0.0625(7) Uiso 1 1 d .
N6 N 0.09513(12) 0.3666(3) 0.55311(9) 0.0389(6) Uani 1 1 d .
N3 N 0.40512(12) 0.3043(3) 0.42498(9) 0.0396(6) Uani 1 1 d .
O4 O 0.10395(12) 0.1619(3) 0.24745(10) 0.0577(6) Uiso 1 1 d .
O2 O 0.40149(13) 0.3944(3) 0.73584(10) 0.0611(7) Uiso 1 1 d .
N5 N -0.01571(12) 0.2966(3) 0.56894(10) 0.0388(6) Uani 1 1 d .
N2 N 0.51597(12) 0.2205(3) 0.41504(9) 0.0385(6) Uani 1 1 d .
N4 N -0.06602(13) 0.1090(3) 0.41294(10) 0.0425(6) Uani 1 1 d .
O1 O 0.27400(14) 0.3131(3) 0.36504(11) 0.0694(7) Uiso 1 1 d .
N1 N 0.57249(13) 0.2016(3) 0.58120(10) 0.0442(6) Uani 1 1 d .
C29 C -0.02092(15) 0.1240(4) 0.37491(12) 0.0392(7) Uani 1 1 d .
C26 C -0.04779(14) 0.1723(3) 0.46309(12) 0.0365(6) Uani 1 1 d .
C24 C 0.03067(14) 0.3024(3) 0.53402(11) 0.0353(6) Uani 1 1 d .
C14 C 0.47042(14) 0.2616(4) 0.44832(11) 0.0349(6) Uani 1 1 d .
C25 C 0.01709(14) 0.2505(3) 0.47754(11) 0.0339(6) Uani 1 1 d .
C5 C 0.46209(15) 0.3243(4) 0.59987(11) 0.0377(7) Uani 1 1 d .
C40 C -0.09600(15) 0.1657(4) 0.50251(12) 0.0407(7) Uani 1 1 d .
H40 H -0.1387 0.1158 0.4939 0.049 Uiso 1 1 calc R
C15 C 0.62889(15) 0.1355(4) 0.39356(12) 0.0388(7) Uani 1 1 d .
C12 C 0.60080(15) 0.1737(4) 0.48987(12) 0.0416(7) Uani 1 1 d .
H12 H 0.6453 0.1422 0.5023 0.050 Uiso 1 1 calc R
C39 C -0.07998(14) 0.2323(4) 0.55310(12) 0.0373(6) Uani 1 1 d .
C4 C 0.41901(16) 0.3791(4) 0.63971(12) 0.0442(7) Uani 1 1 d .
H4 H 0.3774 0.4321 0.6292 0.053 Uiso 1 1 calc R
C27 C 0.05988(14) 0.2773(4) 0.43642(11) 0.0381(7) Uani 1 1 d .
H27 H 0.1003 0.3390 0.4437 0.046 Uiso 1 1 calc R
C13 C 0.58193(14) 0.1806(4) 0.43551(12) 0.0363(6) Uani 1 1 d .
C33 C 0.08597(15) 0.2287(4) 0.34128(12) 0.0420(7) Uani 1 1 d .
H33 H 0.1273 0.2878 0.3468 0.050 Uiso 1 1 calc R
C28 C 0.04274(14) 0.2127(4) 0.38434(12) 0.0374(6) Uani 1 1 d .
C11 C 0.55273(14) 0.2144(4) 0.52762(11) 0.0371(6) Uani 1 1 d .
C32 C 0.06677(16) 0.1573(4) 0.29204(12) 0.0455(7) Uani 1 1 d .
C9 C 0.44337(15) 0.3345(4) 0.54383(11) 0.0375(6) Uani 1 1 d .
H9 H 0.4018 0.3842 0.5313 0.045 Uiso 1 1 calc R
C6 C 0.52732(15) 0.2491(4) 0.61641(11) 0.0420(7) Uani 1 1 d .
C35 C 0.15483(15) 0.2546(4) 0.54774(13) 0.0463(8) Uani 1 1 d .
H35A H 0.1535 0.2106 0.5109 0.056 Uiso 1 1 calc R
H35B H 0.1535 0.1582 0.5724 0.056 Uiso 1 1 calc R
C10 C 0.48619(14) 0.2712(4) 0.50694(11) 0.0338(6) Uani 1 1 d .
C41 C -0.12820(15) 0.2333(4) 0.59607(13) 0.0409(7) Uani 1 1 d .
C30 C -0.03837(17) 0.0525(4) 0.32254(13) 0.0513(8) Uani 1 1 d .
H30 H -0.0796 -0.0062 0.3158 0.062 Uiso 1 1 calc R
C16 C 0.69969(17) 0.1341(5) 0.40427(14) 0.0540(9) Uani 1 1 d .
H16 H 0.7193 0.1655 0.4386 0.065 Uiso 1 1 calc R
C21 C 0.34643(15) 0.2066(5) 0.44201(13) 0.0478(8) Uani 1 1 d .
H21A H 0.3500 0.1964 0.4814 0.057 Uiso 1 1 calc R
H21B H 0.3464 0.0923 0.4266 0.057 Uiso 1 1 calc R
C23 C 0.39811(16) 0.3178(5) 0.36516(12) 0.0520(9) Uani 1 1 d .
H23A H 0.3994 0.2046 0.3491 0.062 Uiso 1 1 calc R
H23B H 0.4358 0.3843 0.3530 0.062 Uiso 1 1 calc R
C37 C 0.09985(16) 0.4356(4) 0.60868(12) 0.0474(8) Uani 1 1 d .
H37A H 0.0973 0.3428 0.6346 0.057 Uiso 1 1 calc R
H37B H 0.0618 0.5127 0.6127 0.057 Uiso 1 1 calc R
C7 C 0.54538(17) 0.2264(5) 0.67313(12) 0.0541(9) Uani 1 1 d .
H7 H 0.5873 0.1766 0.6848 0.065 Uiso 1 1 calc R
C31 C 0.00383(17) 0.0683(5) 0.28250(13) 0.0511(8) Uani 1 1 d .
H31 H -0.0084 0.0205 0.2485 0.061 Uiso 1 1 calc R
C18 C 0.71347(19) 0.0417(5) 0.31331(15) 0.0591(9) Uani 1 1 d .
H18 H 0.7417 0.0107 0.2865 0.071 Uiso 1 1 calc R
C42 C -0.10485(17) 0.2649(5) 0.64999(14) 0.0535(8) Uani 1 1 d .
H42 H -0.0587 0.2897 0.6589 0.064 Uiso 1 1 calc R
C20 C 0.60178(17) 0.0897(5) 0.34192(13) 0.0536(9) Uani 1 1 d .
H20 H 0.5544 0.0902 0.3339 0.064 Uiso 1 1 calc R
C38 C 0.16628(17) 0.5298(5) 0.62002(15) 0.0583(9) Uani 1 1 d .
H38A H 0.1674 0.6256 0.5951 0.070 Uiso 1 1 calc R
H38B H 0.1690 0.5754 0.6568 0.070 Uiso 1 1 calc R
C3 C 0.43890(17) 0.3537(5) 0.69342(12) 0.0490(8) Uani 1 1 d .
C36 C 0.22023(17) 0.3551(5) 0.56091(15) 0.0610(10) Uani 1 1 d .
H36A H 0.2593 0.2810 0.5573 0.073 Uiso 1 1 calc R
H36B H 0.2222 0.4482 0.5350 0.073 Uiso 1 1 calc R
C8 C 0.50268(17) 0.2758(5) 0.71018(13) 0.0576(9) Uani 1 1 d .
H8 H 0.5152 0.2587 0.7471 0.069 Uiso 1 1 calc R
C46 C -0.19778(18) 0.2002(5) 0.58467(16) 0.0635(10) Uani 1 1 d .
H46 H -0.2150 0.1801 0.5488 0.076 Uiso 1 1 calc R
C1 C 0.33133(18) 0.4031(6) 0.34762(15) 0.0683(11) Uani 1 1 d .
H1A H 0.3318 0.5184 0.3623 0.082 Uiso 1 1 calc R
H1B H 0.3265 0.4119 0.3082 0.082 Uiso 1 1 calc R
C17 C 0.74151(18) 0.0863(5) 0.36442(16) 0.0572(9) Uani 1 1 d .
H17 H 0.7889 0.0844 0.3723 0.069 Uiso 1 1 calc R
C2 C 0.33515(19) 0.4637(6) 0.72264(15) 0.0707(11) Uani 1 1 d .
H2A H 0.3140 0.4872 0.7556 0.106 Uiso 1 1 calc R
H2B H 0.3076 0.3829 0.7010 0.106 Uiso 1 1 calc R
H2C H 0.3388 0.5679 0.7025 0.106 Uiso 1 1 calc R
C22 C 0.28124(17) 0.2970(6) 0.42277(14) 0.0654(11) Uani 1 1 d .
H22A H 0.2425 0.2336 0.4345 0.079 Uiso 1 1 calc R
H22B H 0.2811 0.4100 0.4391 0.079 Uiso 1 1 calc R
C34 C 0.16959(18) 0.2392(6) 0.25464(15) 0.0650(10) Uani 1 1 d .
H34A H 0.1907 0.2352 0.2210 0.097 Uiso 1 1 calc R
H34B H 0.1976 0.1786 0.2822 0.097 Uiso 1 1 calc R
H34C H 0.1649 0.3564 0.2656 0.097 Uiso 1 1 calc R
C43 C -0.1490(2) 0.2602(5) 0.69056(15) 0.0641(10) Uani 1 1 d .
H43 H -0.1325 0.2815 0.7265 0.077 Uiso 1 1 calc R
C19 C 0.6435(2) 0.0431(6) 0.30198(15) 0.0663(11) Uani 1 1 d .
H19 H 0.6243 0.0128 0.2675 0.080 Uiso 1 1 calc R
C44 C -0.2171(2) 0.2243(5) 0.67835(17) 0.0664(11) Uani 1 1 d .
H44 H -0.2465 0.2188 0.7060 0.080 Uiso 1 1 calc R
C45 C -0.2419(2) 0.1965(6) 0.62533(18) 0.0734(12) Uani 1 1 d .
H45 H -0.2884 0.1751 0.6168 0.088 Uiso 1 1 calc R

loop_
_atom_site_aniso_label
_atom_site_aniso_U_11
_atom_site_aniso_U_22
_atom_site_aniso_U_33
_atom_site_aniso_U_23
_atom_site_aniso_U_13
_atom_site_aniso_U_12
N6 0.0338(13) 0.0444(14) 0.0376(13) -0.0029(11) -0.0010(10) -0.0036(11)
N3 0.0341(13) 0.0557(15) 0.0289(12) 0.0067(11) 0.0019(10) 0.0025(11)
N5 0.0345(13) 0.0413(14) 0.0405(13) 0.0010(11) 0.0023(10) -0.0008(10)
N2 0.0355(13) 0.0461(14) 0.0337(12) 0.0015(11) 0.0024(10) 0.0007(11)
N4 0.0370(14) 0.0470(15) 0.0426(14) -0.0036(11) -0.0010(11) -0.0067(11)
N1 0.0364(14) 0.0603(16) 0.0352(13) 0.0034(12) -0.0015(11) 0.0038(12)
C29 0.0353(15) 0.0404(16) 0.0412(16) -0.0007(13) -0.0014(12) -0.0033(13)
C26 0.0321(15) 0.0334(15) 0.0434(16) 0.0006(12) -0.0001(12) -0.0001(12)
C24 0.0325(15) 0.0335(14) 0.0393(16) 0.0004(12) -0.0005(12) -0.0015(11)
C14 0.0354(15) 0.0388(15) 0.0302(14) 0.0026(12) 0.0013(11) -0.0011(12)
C25 0.0308(14) 0.0336(14) 0.0370(15) 0.0017(11) 0.0013(11) 0.0002(11)
C5 0.0395(16) 0.0432(16) 0.0298(14) 0.0002(12) 0.0000(12) -0.0021(13)
C40 0.0326(15) 0.0424(17) 0.0467(17) -0.0011(13) 0.0010(13) -0.0069(13)
C15 0.0370(16) 0.0387(16) 0.0412(16) 0.0024(12) 0.0067(12) -0.0002(12)
C12 0.0299(15) 0.0557(19) 0.0390(16) 0.0041(14) 0.0023(12) 0.0029(13)
C39 0.0304(14) 0.0382(15) 0.0433(16) 0.0025(12) 0.0031(12) 0.0003(12)
C4 0.0404(17) 0.0545(18) 0.0375(16) -0.0027(14) 0.0013(13) 0.0007(14)
C27 0.0300(14) 0.0418(16) 0.0414(16) 0.0024(13) -0.0033(12) -0.0061(12)
C13 0.0331(15) 0.0375(15) 0.0387(15) 0.0013(12) 0.0049(12) -0.0007(12)
C33 0.0348(16) 0.0498(18) 0.0404(16) 0.0024(14) -0.0019(12) -0.0055(13)
C28 0.0332(15) 0.0396(15) 0.0386(15) 0.0027(12) -0.0016(12) -0.0004(12)
C11 0.0339(15) 0.0443(16) 0.0324(14) 0.0031(12) -0.0013(11) -0.0011(12)
C32 0.0425(17) 0.057(2) 0.0366(16) 0.0060(14) 0.0031(13) -0.0004(15)
C9 0.0348(15) 0.0410(16) 0.0363(15) 0.0019(12) 0.0011(12) 0.0036(12)
C6 0.0361(16) 0.0565(19) 0.0326(15) 0.0027(13) -0.0021(12) -0.0033(14)
C35 0.0358(16) 0.0528(19) 0.0496(18) -0.0033(15) 0.0007(14) -0.0013(14)
C10 0.0323(15) 0.0377(15) 0.0309(14) 0.0032(11) -0.0002(11) -0.0021(12)
C41 0.0343(15) 0.0399(16) 0.0489(17) 0.0007(13) 0.0059(13) -0.0002(13)
C30 0.0436(18) 0.062(2) 0.0469(18) -0.0076(16) -0.0042(14) -0.0117(16)
C16 0.0428(18) 0.068(2) 0.051(2) -0.0054(17) 0.0055(15) 0.0022(16)
C21 0.0414(17) 0.063(2) 0.0385(16) 0.0053(15) 0.0016(13) -0.0057(15)
C23 0.0446(18) 0.081(2) 0.0304(15) 0.0076(16) 0.0004(13) 0.0022(17)
C37 0.0445(18) 0.0554(19) 0.0412(17) -0.0049(14) -0.0029(14) -0.0023(15)
C7 0.0391(18) 0.089(3) 0.0331(16) 0.0051(17) -0.0045(13) 0.0036(17)
C31 0.0480(19) 0.064(2) 0.0398(17) -0.0085(15) -0.0020(14) -0.0067(16)
C18 0.059(2) 0.063(2) 0.059(2) -0.0016(18) 0.0244(18) 0.0118(18)
C42 0.0396(18) 0.071(2) 0.0502(19) -0.0003(17) 0.0063(15) -0.0009(16)
C20 0.0418(18) 0.076(2) 0.0440(18) -0.0068(17) 0.0079(14) 0.0037(17)
C38 0.052(2) 0.061(2) 0.059(2) -0.0142(17) -0.0082(16) -0.0063(17)
C3 0.0452(18) 0.068(2) 0.0350(16) -0.0091(15) 0.0072(13) -0.0066(16)
C36 0.0367(18) 0.081(3) 0.065(2) -0.010(2) 0.0030(16) -0.0051(17)
C8 0.049(2) 0.092(3) 0.0304(16) 0.0022(17) -0.0042(14) -0.0019(19)
C46 0.0428(19) 0.089(3) 0.059(2) -0.019(2) 0.0099(17) -0.0083(19)
C1 0.052(2) 0.104(3) 0.048(2) 0.030(2) -0.0043(16) 0.004(2)
C17 0.0441(19) 0.058(2) 0.071(2) 0.0027(18) 0.0138(17) 0.0093(16)
C2 0.062(2) 0.101(3) 0.051(2) -0.017(2) 0.0142(18) 0.010(2)
C22 0.0387(19) 0.108(3) 0.050(2) 0.016(2) 0.0060(15) 0.003(2)
C34 0.052(2) 0.092(3) 0.052(2) -0.004(2) 0.0132(17) -0.009(2)
C43 0.059(2) 0.084(3) 0.050(2) -0.0042(19) 0.0127(17) -0.001(2)
C19 0.060(2) 0.096(3) 0.0437(19) -0.014(2) 0.0096(17) 0.010(2)
C44 0.058(2) 0.069(2) 0.077(3) -0.006(2) 0.030(2) -0.0062(19)
C45 0.046(2) 0.093(3) 0.084(3) -0.028(2) 0.020(2) -0.016(2)

loop_
_atom_type_symbol
_atom_type_description
_atom_type_scat_dispersion_real
_atom_type_scat_dispersion_imag
_atom_type_scat_source
C C 0.0033 0.0016 'International Tables Vol C Tables 4.2.6.8 and 6.1.1.4'
H H 0.0000 0.0000 'International Tables Vol C Tables 4.2.6.8 and 6.1.1.4'
N N 0.0061 0.0033 'International Tables Vol C Tables 4.2.6.8 and 6.1.1.4'
O O 0.0106 0.0060 'International Tables Vol C Tables 4.2.6.8 and 6.1.1.4'

loop_
_geom_angle_atom_site_label_1
_geom_angle_atom_site_label_2
_geom_angle_atom_site_label_3
_geom_angle
C36 O3 C38 109.4(3)
C24 N6 C37 115.2(2)
C24 N6 C35 117.1(2)
C37 N6 C35 108.5(2)
C14 N3 C21 117.9(2)
C14 N3 C23 115.5(2)
C21 N3 C23 108.5(2)
C32 O4 C34 116.8(3)
C3 O2 C2 117.1(3)
C24 N5 C39 119.7(2)
C14 N2 C13 119.7(2)
C29 N4 C26 117.9(2)
C1 O1 C22 109.5(3)
C6 N1 C11 117.7(3)
N4 C29 C30 118.6(3)
N4 C29 C28 123.0(3)
C30 C29 C28 118.4(3)
N4 C26 C40 118.5(3)
N4 C26 C25 122.9(3)
C40 C26 C25 118.5(3)
N5 C24 N6 116.7(2)
N5 C24 C25 122.9(3)
N6 C24 C25 120.4(2)
N2 C14 N3 116.9(2)
N2 C14 C10 122.8(2)
N3 C14 C10 120.3(2)
C27 C25 C26 117.7(3)
C27 C25 C24 126.0(3)
C26 C25 C24 116.3(2)
C9 C5 C4 123.2(3)
C9 C5 C6 117.0(3)
C4 C5 C6 119.8(3)
C39 C40 C26 120.1(3)
C39 C40 H40 119.9
C26 C40 H40 119.9
C20 C15 C16 117.9(3)
C20 C15 C13 119.5(3)
C16 C15 C13 122.6(3)
C13 C12 C11 120.0(3)
C13 C12 H12 120.0
C11 C12 H12 120.0
C40 C39 N5 121.9(3)
C40 C39 C41 123.2(3)
N5 C39 C41 114.8(3)
C3 C4 C5 119.6(3)
C3 C4 H4 120.2
C5 C4 H4 120.2
C25 C27 C28 120.5(3)
C25 C27 H27 119.8
C28 C27 H27 119.8
C12 C13 N2 122.2(3)
C12 C13 C15 123.1(3)
N2 C13 C15 114.6(2)
C32 C33 C28 119.7(3)
C32 C33 H33 120.1
C28 C33 H33 120.1
C27 C28 C33 123.1(3)
C27 C28 C29 117.5(3)
C33 C28 C29 119.4(3)
N1 C11 C12 118.5(3)
N1 C11 C10 123.2(3)
C12 C11 C10 118.3(2)
C33 C32 O4 125.5(3)
C33 C32 C31 121.2(3)
O4 C32 C31 113.3(3)
C10 C9 C5 120.6(3)
C10 C9 H9 119.7
C5 C9 H9 119.7
N1 C6 C7 118.7(3)
N1 C6 C5 123.4(3)
C7 C6 C5 118.0(3)
N6 C35 C36 109.6(3)
N6 C35 H35A 109.8
C36 C35 H35A 109.8
N6 C35 H35B 109.8
C36 C35 H35B 109.8
H35A C35 H35B 108.2
C9 C10 C11 117.6(2)
C9 C10 C14 125.8(3)
C11 C10 C14 116.5(2)
C42 C41 C46 117.4(3)
C42 C41 C39 120.6(3)
C46 C41 C39 122.0(3)
C31 C30 C29 121.1(3)
C31 C30 H30 119.5
C29 C30 H30 119.5
C17 C16 C15 120.7(3)
C17 C16 H16 119.7
C15 C16 H16 119.7
N3 C21 C22 109.3(3)
N3 C21 H21A 109.8
C22 C21 H21A 109.8
N3 C21 H21B 109.8
C22 C21 H21B 109.8
H21A C21 H21B 108.3
N3 C23 C1 108.8(3)
N3 C23 H23A 109.9
C1 C23 H23A 109.9
N3 C23 H23B 109.9
C1 C23 H23B 109.9
H23A C23 H23B 108.3
N6 C37 C38 109.6(3)
N6 C37 H37A 109.7
C38 C37 H37A 109.7
N6 C37 H37B 109.7
C38 C37 H37B 109.7
H37A C37 H37B 108.2
C8 C7 C6 121.0(3)
C8 C7 H7 119.5
C6 C7 H7 119.5
C30 C31 C32 120.3(3)
C30 C31 H31 119.9
C32 C31 H31 119.9
C19 C18 C17 119.7(3)
C19 C18 H18 120.2
C17 C18 H18 120.2
C43 C42 C41 121.0(3)
C43 C42 H42 119.5
C41 C42 H42 119.5
C15 C20 C19 121.4(3)
C15 C20 H20 119.3
C19 C20 H20 119.3
O3 C38 C37 112.1(3)
O3 C38 H38A 109.2
C37 C38 H38A 109.2
O3 C38 H38B 109.2
C37 C38 H38B 109.2
H38A C38 H38B 107.9
C4 C3 O2 125.8(3)
C4 C3 C8 121.0(3)
O2 C3 C8 113.3(3)
O3 C36 C35 111.6(3)
O3 C36 H36A 109.3
C35 C36 H36A 109.3
O3 C36 H36B 109.3
C35 C36 H36B 109.3
H36A C36 H36B 108.0
C7 C8 C3 120.6(3)
C7 C8 H8 119.7
C3 C8 H8 119.7
C45 C46 C41 121.5(4)
C45 C46 H46 119.3
C41 C46 H46 119.3
O1 C1 C23 112.6(3)
O1 C1 H1A 109.1
C23 C1 H1A 109.1
O1 C1 H1B 109.1
C23 C1 H1B 109.1
H1A C1 H1B 107.8
C18 C17 C16 120.4(3)
C18 C17 H17 119.8
C16 C17 H17 119.8
O2 C2 H2A 109.5
O2 C2 H2B 109.5
H2A C2 H2B 109.5
O2 C2 H2C 109.5
H2A C2 H2C 109.5
H2B C2 H2C 109.5
O1 C22 C21 111.4(3)
O1 C22 H22A 109.3
C21 C22 H22A 109.3
O1 C22 H22B 109.3
C21 C22 H22B 109.3
H22A C22 H22B 108.0
O4 C34 H34A 109.5
O4 C34 H34B 109.5
H34A C34 H34B 109.5
O4 C34 H34C 109.5
H34A C34 H34C 109.5
H34B C34 H34C 109.5
C44 C43 C42 120.5(4)
C44 C43 H43 119.8
C42 C43 H43 119.8
C18 C19 C20 119.9(3)
C18 C19 H19 120.0
C20 C19 H19 120.0
C43 C44 C45 119.8(4)
C43 C44 H44 120.1
C45 C44 H44 120.1
C44 C45 C46 119.9(4)
C44 C45 H45 120.1
C46 C45 H45 120.1

loop_
_geom_bond_atom_site_label_1
_geom_bond_atom_site_label_2
_geom_bond_distance
O3 C36 1.416(4)
O3 C38 1.423(4)
N6 C24 1.399(3)
N6 C37 1.467(4)
N6 C35 1.475(4)
N3 C14 1.395(3)
N3 C21 1.471(4)
N3 C23 1.472(4)
O4 C32 1.371(4)
O4 C34 1.416(4)
O2 C3 1.366(4)
O2 C2 1.418(4)
N5 C24 1.306(3)
N5 C39 1.378(4)
N2 C14 1.304(3)
N2 C13 1.379(4)
N4 C29 1.348(4)
N4 C26 1.350(4)
O1 C1 1.422(4)
O1 C22 1.423(4)
N1 C6 1.345(4)
N1 C11 1.346(3)
C29 C30 1.420(4)
C29 C28 1.426(4)
C26 C40 1.414(4)
C26 C25 1.425(4)
C24 C25 1.451(4)
C14 C10 1.452(4)
C25 C27 1.386(4)
C5 C9 1.399(4)
C5 C4 1.416(4)
C5 C6 1.431(4)
C40 C39 1.362(4)
C40 H40 0.9300
C15 C20 1.382(4)
C15 C16 1.387(4)
C15 C13 1.485(4)
C12 C13 1.359(4)
C12 C11 1.417(4)
C12 H12 0.9300
C39 C41 1.479(4)
C4 C3 1.361(4)
C4 H4 0.9300
C27 C28 1.392(4)
C27 H27 0.9300
C33 C32 1.358(4)
C33 C28 1.420(4)
C33 H33 0.9300
C11 C10 1.426(4)
C32 C31 1.416(4)
C9 C10 1.381(4)
C9 H9 0.9300
C6 C7 1.422(4)
C35 C36 1.512(4)
C35 H35A 0.9700
C35 H35B 0.9700
C41 C42 1.389(4)
C41 C46 1.390(4)
C30 C31 1.347(4)
C30 H30 0.9300
C16 C17 1.384(5)
C16 H16 0.9300
C21 C22 1.498(5)
C21 H21A 0.9700
C21 H21B 0.9700
C23 C1 1.496(5)
C23 H23A 0.9700
C23 H23B 0.9700
C37 C38 1.498(4)
C37 H37A 0.9700
C37 H37B 0.9700
C7 C8 1.348(5)
C7 H7 0.9300
C31 H31 0.9300
C18 C19 1.372(5)
C18 C17 1.373(5)
C18 H18 0.9300
C42 C43 1.379(5)
C42 H42 0.9300
C20 C19 1.383(4)
C20 H20 0.9300
C38 H38A 0.9700
C38 H38B 0.9700
C3 C8 1.417(5)
C36 H36A 0.9700
C36 H36B 0.9700
C8 H8 0.9300
C46 C45 1.380(5)
C46 H46 0.9300
C1 H1A 0.9700
C1 H1B 0.9700
C17 H17 0.9300
C2 H2A 0.9600
C2 H2B 0.9600
C2 H2C 0.9600
C22 H22A 0.9700
C22 H22B 0.9700
C34 H34A 0.9600
C34 H34B 0.9600
C34 H34C 0.9600
C43 C44 1.369(5)
C43 H43 0.9300
C19 H19 0.9300
C44 C45 1.370(6)
C44 H44 0.9300
C45 H45 0.9300

loop_
_geom_torsion_atom_site_label_1
_geom_torsion_atom_site_label_2
_geom_torsion_atom_site_label_3
_geom_torsion_atom_site_label_4
_geom_torsion
C26 N4 C29 C30 177.8(3)
C26 N4 C29 C28 -4.1(4)
C29 N4 C26 C40 176.7(3)
C29 N4 C26 C25 -1.3(4)
C39 N5 C24 N6 -179.0(2)
C39 N5 C24 C25 2.8(4)
C37 N6 C24 N5 -6.0(4)
C35 N6 C24 N5 123.3(3)
C37 N6 C24 C25 172.3(3)
C35 N6 C24 C25 -58.4(4)
C13 N2 C14 N3 178.6(2)
C13 N2 C14 C10 1.3(4)
C21 N3 C14 N2 123.5(3)
C23 N3 C14 N2 -7.1(4)
C21 N3 C14 C10 -59.2(4)
C23 N3 C14 C10 170.2(3)
N4 C26 C25 C27 6.7(4)
C40 C26 C25 C27 -171.2(3)
N4 C26 C25 C24 -176.2(3)
C40 C26 C25 C24 5.9(4)
N5 C24 C25 C27 169.5(3)
N6 C24 C25 C27 -8.7(4)
N5 C24 C25 C26 -7.4(4)
N6 C24 C25 C26 174.4(2)
N4 C26 C40 C39 -178.3(3)
C25 C26 C40 C39 -0.3(4)
C26 C40 C39 N5 -4.6(4)
C26 C40 C39 C41 178.7(3)
C24 N5 C39 C40 3.5(4)
C24 N5 C39 C41 -179.6(3)
C9 C5 C4 C3 175.3(3)
C6 C5 C4 C3 -2.5(5)
C26 C25 C27 C28 -6.9(4)
C24 C25 C27 C28 176.3(3)
C11 C12 C13 N2 -2.4(5)
C11 C12 C13 C15 -178.4(3)
C14 N2 C13 C12 3.5(4)
C14 N2 C13 C15 179.8(3)
C20 C15 C13 C12 158.3(3)
C16 C15 C13 C12 -20.4(5)
C20 C15 C13 N2 -18.0(4)
C16 C15 C13 N2 163.3(3)
C25 C27 C28 C33 -176.8(3)
C25 C27 C28 C29 2.0(4)
C32 C33 C28 C27 177.8(3)
C32 C33 C28 C29 -1.0(4)
N4 C29 C28 C27 3.8(4)
C30 C29 C28 C27 -178.1(3)
N4 C29 C28 C33 -177.3(3)
C30 C29 C28 C33 0.8(4)
C6 N1 C11 C12 176.7(3)
C6 N1 C11 C10 -1.6(4)
C13 C12 C11 N1 178.2(3)
C13 C12 C11 C10 -3.4(4)
C28 C33 C32 O4 -179.3(3)
C28 C33 C32 C31 0.7(5)
C34 O4 C32 C33 3.8(5)
C34 O4 C32 C31 -176.1(3)
C4 C5 C9 C10 -176.8(3)
C6 C5 C9 C10 1.1(4)
C11 N1 C6 C7 176.0(3)
C11 N1 C6 C5 -5.1(5)
C9 C5 C6 N1 5.4(5)
C4 C5 C6 N1 -176.6(3)
C9 C5 C6 C7 -175.7(3)
C4 C5 C6 C7 2.3(5)
C24 N6 C35 C36 170.0(3)
C37 N6 C35 C36 -57.6(3)
C5 C9 C10 C11 -7.1(4)
C5 C9 C10 C14 174.7(3)
N1 C11 C10 C9 7.7(4)
C12 C11 C10 C9 -170.6(3)
N1 C11 C10 C14 -174.0(3)
C12 C11 C10 C14 7.7(4)
N2 C14 C10 C9 171.2(3)
N3 C14 C10 C9 -5.9(4)
N2 C14 C10 C11 -6.9(4)
N3 C14 C10 C11 176.0(3)
C40 C39 C41 C42 164.8(3)
N5 C39 C41 C42 -12.0(4)
C40 C39 C41 C46 -14.1(5)
N5 C39 C41 C46 169.0(3)
N4 C29 C30 C31 177.9(3)
C28 C29 C30 C31 -0.3(5)
C20 C15 C16 C17 -0.7(5)
C13 C15 C16 C17 178.0(3)
C14 N3 C21 C22 166.9(3)
C23 N3 C21 C22 -59.3(3)
C14 N3 C23 C1 -166.8(3)
C21 N3 C23 C1 58.2(4)
C24 N6 C37 C38 -169.1(3)
C35 N6 C37 C38 57.5(3)
N1 C6 C7 C8 178.3(3)
C5 C6 C7 C8 -0.7(5)
C29 C30 C31 C32 -0.1(5)
C33 C32 C31 C30 -0.1(5)
O4 C32 C31 C30 179.8(3)
C46 C41 C42 C43 1.3(5)
C39 C41 C42 C43 -177.7(3)
C16 C15 C20 C19 0.2(5)
C13 C15 C20 C19 -178.5(3)
C36 O3 C38 C37 58.6(4)
N6 C37 C38 O3 -59.1(4)
C5 C4 C3 O2 -177.5(3)
C5 C4 C3 C8 1.1(5)
C2 O2 C3 C4 2.3(5)
C2 O2 C3 C8 -176.4(3)
C38 O3 C36 C35 -58.3(4)
N6 C35 C36 O3 59.0(4)
C6 C7 C8 C3 -0.7(6)
C4 C3 C8 C7 0.6(6)
O2 C3 C8 C7 179.3(3)
C42 C41 C46 C45 -0.9(6)
C39 C41 C46 C45 178.1(4)
C22 O1 C1 C23 57.8(4)
N3 C23 C1 O1 -58.5(4)
C19 C18 C17 C16 -0.6(6)
C15 C16 C17 C18 0.9(5)
C1 O1 C22 C21 -57.9(4)
N3 C21 C22 O1 59.9(4)
C41 C42 C43 C44 -0.1(6)
C17 C18 C19 C20 0.2(6)
C15 C20 C19 C18 0.0(6)
C42 C43 C44 C45 -1.4(6)
C43 C44 C45 C46 1.8(7)
C41 C46 C45 C44 -0.6(7)
